data_7032152
loop_
_publ_author_name
'Holthausen, Michael H.'
'Mallov, Ian'
'Stephan, Douglas W.'

_publ_section_title
;
 Phosphinimine-substituted boranes and borenium ions.
;
_journal_issue 40
_journal_name_full 'Dalton transactions (Cambridge, England : 2003)'
_journal_page_first 15201
_journal_page_last 15211
_journal_paper_doi 10.1039/c4dt02406k
_journal_volume 43
_journal_year 2014
_chemical_formula_moiety 'C36 H37 B N P'
_chemical_formula_sum 'C36 H37 B N P'
_chemical_formula_weight 525.45
_chemical_name_systematic
;
 ?
;
_space_group_IT_number 14
_symmetry_cell_setting monoclinic
_symmetry_space_group_name_Hall '-P 2ybc'
_symmetry_space_group_name_H-M 'P 1 21/c 1'
_atom_sites_solution_hydrogens geom
_atom_sites_solution_primary direct
_atom_sites_solution_secondary difmap
_audit_creation_method SHELXL-97
_cell_angle_alpha 90.00
_cell_angle_beta 104.8330(10)
_cell_angle_gamma 90.00
_cell_formula_units_Z 4
_cell_length_a 16.3277(4)
_cell_length_b 11.4623(3)
_cell_length_c 16.3393(4)
_cell_measurement_reflns_used 248
_cell_measurement_temperature 150(2)
_cell_measurement_theta_max 54.925
_cell_measurement_theta_min 6.256
_cell_volume 2956.05(13)
_computing_cell_refinement
'Bruker SMART. Area-Detector Software Package. (Siemens Industrial Automation, 1993, Inc.: Madison, WI)'
_computing_data_collection
'Bruker SMART. Area-Detector Software Package. (Siemens Industrial Automation, 1993, Inc.: Madison, WI)'
_computing_data_reduction
'Bruker SAINT. Area-Detector Integration Software. (Siemens Industrial Automation, 1995, Inc.: Madison, WI)'
_computing_molecular_graphics 'Ortep for Windows (L. J. Farrugia, J. Appl. Cryst. 1997, 30, 565)'
_computing_publication_material 'WinGX v1.70.01 (L. J. Farrugia, J. Appl. Cryst. 1999, 32, 837)'
_computing_structure_refinement
'SHELX-97. Programs for Crystal Structure Analysis. (G. M. Sheldrick, 1997, Release 97-2, University of Gttingen, Germany)'
_computing_structure_solution
'SHELX-97. Programs for Crystal Structure Analysis. (G. M. Sheldrick, 1997, Release 97-2, University of Gttingen, Germany)'
_diffrn_ambient_temperature 150(2)
_diffrn_measured_fraction_theta_full 0.995
_diffrn_measured_fraction_theta_max 0.995
_diffrn_measurement_device_type 'Bruker Apex II CCD detector'
_diffrn_measurement_method 'phi and omega scans'
_diffrn_radiation_monochromator graphite
_diffrn_radiation_source 'fine-focus sealed tube'
_diffrn_radiation_type MoK\a
_diffrn_radiation_wavelength 0.71073
_diffrn_reflns_av_R_equivalents 0.0198
_diffrn_reflns_av_unetI/netI 0.0287
_diffrn_reflns_limit_h_max 21
_diffrn_reflns_limit_h_min -21
_diffrn_reflns_limit_k_max 11
_diffrn_reflns_limit_k_min -14
_diffrn_reflns_limit_l_max 21
_diffrn_reflns_limit_l_min -16
_diffrn_reflns_number 14775
_diffrn_reflns_theta_full 27.49
_diffrn_reflns_theta_max 27.49
_diffrn_reflns_theta_min 2.20
_exptl_absorpt_coefficient_mu 0.118
_exptl_absorpt_correction_T_max 0.7456
_exptl_absorpt_correction_T_min 0.7195
_exptl_absorpt_correction_type multi-scan
_exptl_absorpt_process_details
'SADABS. Area-Detector Integration Software. (Siemens Industrial Automation, 1995, Inc.: Madison, WI)'
_exptl_crystal_colour colourless
_exptl_crystal_density_diffrn 1.181
_exptl_crystal_density_method 'not measured'
_exptl_crystal_description block
_exptl_crystal_F_000 1120
_exptl_crystal_size_max 0.30
_exptl_crystal_size_mid 0.30
_exptl_crystal_size_min 0.20
_refine_diff_density_max 0.404
_refine_diff_density_min -0.309
_refine_diff_density_rms 0.046
_refine_ls_extinction_method none
_refine_ls_goodness_of_fit_ref 1.044
_refine_ls_hydrogen_treatment constr
_refine_ls_matrix_type full
_refine_ls_number_parameters 358
_refine_ls_number_reflns 6740
_refine_ls_number_restraints 0
_refine_ls_restrained_S_all 1.044
_refine_ls_R_factor_all 0.0506
_refine_ls_R_factor_gt 0.0391
_refine_ls_shift/su_max 0.015
_refine_ls_shift/su_mean 0.000
_refine_ls_structure_factor_coef Fsqd
_refine_ls_weighting_details 'calc w=1/[\s^2^(Fo^2^)+(0.0501P)^2^+1.2623P] where P=(Fo^2^+2Fc^2^)/3'
_refine_ls_weighting_scheme calc
_refine_ls_wR_factor_gt 0.1001
_refine_ls_wR_factor_ref 0.1073
_reflns_number_gt 5551
_reflns_number_total 6740
_reflns_threshold_expression >2sigma(I)
_cod_data_source_file c4dt02406k1.cif
_cod_data_source_block 3d
_cod_depositor_comments 'Adding full bibliography for 7032148--7032159.cif.'
_cod_original_sg_symbol_H-M 'P 21/c'
_cod_database_code 7032152

loop_
_symmetry_equiv_pos_as_xyz
'x, y, z'
'-x, y+1/2, -z+1/2'
'-x, -y, -z'
'x, -y-1/2, z-1/2'

loop_
_atom_site_label
_atom_site_type_symbol
_atom_site_fract_x
_atom_site_fract_y
_atom_site_fract_z
_atom_site_U_iso_or_equiv
_atom_site_adp_type
_atom_site_occupancy
_atom_site_symmetry_multiplicity
_atom_site_calc_flag
_atom_site_refinement_flags
P1 P 0.35278(2) 0.32986(3) 0.15738(2) 0.01443(9) Uani 1 1 d .
N1 N 0.30680(7) 0.43275(10) 0.19134(7) 0.0161(2) Uani 1 1 d .
C1 C 0.21366(9) -0.02250(13) 0.12404(11) 0.0270(3) Uani 1 1 d .
H1 H 0.1829 -0.0937 0.1181 0.032 Uiso 1 1 calc R
C2 C 0.24568(10) 0.02560(14) 0.20353(10) 0.0271(3) Uani 1 1 d .
H27 H 0.2376 -0.0132 0.2522 0.033 Uiso 1 1 calc R
C3 C 0.28954(9) 0.13036(13) 0.21213(9) 0.0212(3) Uani 1 1 d .
H28 H 0.3108 0.1636 0.2667 0.025 Uiso 1 1 calc R
C4 C 0.30273(8) 0.18742(12) 0.14101(9) 0.0168(3) Uani 1 1 d .
C5 C 0.15378(8) 0.35687(12) 0.18411(8) 0.0164(3) Uani 1 1 d .
C6 C 0.11636(8) 0.32316(13) 0.09978(9) 0.0197(3) Uani 1 1 d .
C7 C 0.05972(9) 0.22964(14) 0.08253(10) 0.0259(3) Uani 1 1 d .
H18 H 0.0350 0.2089 0.0252 0.031 Uiso 1 1 calc R
C8 C 0.03842(9) 0.16617(13) 0.14622(11) 0.0276(3) Uani 1 1 d .
C9 C -0.01960(11) 0.06154(16) 0.12651(14) 0.0420(5) Uani 1 1 d .
H2 H -0.0429 0.0554 0.0651 0.063 Uiso 1 1 calc R
H20 H -0.0660 0.0707 0.1540 0.063 Uiso 1 1 calc R
H19 H 0.0125 -0.0093 0.1476 0.063 Uiso 1 1 calc R
C10 C 0.42006(10) 0.44232(16) -0.08756(10) 0.0294(4) Uani 1 1 d .
H3 H 0.4347 0.4668 -0.1375 0.035 Uiso 1 1 calc R
C11 C 0.37463(10) 0.51607(15) -0.04868(10) 0.0275(3) Uani 1 1 d .
H37 H 0.3578 0.5909 -0.0720 0.033 Uiso 1 1 calc R
C12 C 0.35348(9) 0.48037(13) 0.02499(9) 0.0220(3) Uani 1 1 d .
H36 H 0.3223 0.5311 0.0517 0.026 Uiso 1 1 calc R
C13 C 0.37775(8) 0.37117(12) 0.05952(8) 0.0180(3) Uani 1 1 d .
C14 C 0.21328(8) 0.57173(12) 0.25413(8) 0.0168(3) Uani 1 1 d .
C15 C 0.26299(9) 0.60139(13) 0.33583(9) 0.0203(3) Uani 1 1 d .
C16 C 0.33836(9) 0.52985(15) 0.38236(9) 0.0266(3) Uani 1 1 d .
H6 H 0.3908 0.5700 0.3803 0.040 Uiso 1 1 calc R
H5 H 0.3365 0.4531 0.3555 0.040 Uiso 1 1 calc R
H4 H 0.3367 0.5200 0.4415 0.040 Uiso 1 1 calc R
C17 C 0.24294(10) 0.69930(14) 0.37773(10) 0.0267(3) Uani 1 1 d .
H14 H 0.2758 0.7155 0.4335 0.032 Uiso 1 1 calc R
C18 C 0.17687(10) 0.77365(14) 0.34102(11) 0.0283(3) Uani 1 1 d .
C19 C 0.15211(12) 0.87559(16) 0.38824(13) 0.0411(5) Uani 1 1 d .
H7 H 0.1866 0.8751 0.4469 0.062 Uiso 1 1 calc R
H9 H 0.0921 0.8692 0.3875 0.062 Uiso 1 1 calc R
H8 H 0.1616 0.9486 0.3609 0.062 Uiso 1 1 calc R
C20 C 0.13135(10) 0.74879(13) 0.25894(10) 0.0256(3) Uani 1 1 d .
H13 H 0.0880 0.8010 0.2309 0.031 Uiso 1 1 calc R
C21 C 0.14720(9) 0.64945(13) 0.21626(9) 0.0211(3) Uani 1 1 d .
C22 C 0.09172(11) 0.62870(15) 0.12834(10) 0.0327(4) Uani 1 1 d .
H11 H 0.0492 0.6907 0.1137 0.049 Uiso 1 1 calc R
H12 H 0.0633 0.5531 0.1265 0.049 Uiso 1 1 calc R
H10 H 0.1267 0.6288 0.0877 0.049 Uiso 1 1 calc R
C23 C 0.12981(9) 0.29417(13) 0.24858(9) 0.0200(3) Uani 1 1 d .
C24 C 0.07371(9) 0.20065(13) 0.22902(10) 0.0254(3) Uani 1 1 d .
H21 H 0.0592 0.1593 0.2737 0.030 Uiso 1 1 calc R
C25 C 0.13616(10) 0.38491(14) 0.02562(9) 0.0267(3) Uani 1 1 d .
H15 H 0.1602 0.3291 -0.0073 0.040 Uiso 1 1 calc R
H17 H 0.1772 0.4474 0.0464 0.040 Uiso 1 1 calc R
H16 H 0.0840 0.4183 -0.0104 0.040 Uiso 1 1 calc R
C26 C 0.16892(10) 0.32021(15) 0.34083(9) 0.0284(3) Uani 1 1 d .
H23 H 0.1313 0.2923 0.3747 0.043 Uiso 1 1 calc R
H22 H 0.1771 0.4046 0.3486 0.043 Uiso 1 1 calc R
H24 H 0.2238 0.2807 0.3591 0.043 Uiso 1 1 calc R
C27 C 0.22646(9) 0.03298(13) 0.05335(10) 0.0252(3) Uani 1 1 d .
H25 H 0.2048 -0.0005 -0.0011 0.030 Uiso 1 1 calc R
C28 C 0.27082(9) 0.13763(13) 0.06135(9) 0.0215(3) Uani 1 1 d .
H26 H 0.2794 0.1753 0.0124 0.026 Uiso 1 1 calc R
C29 C 0.45488(8) 0.30520(12) 0.23110(8) 0.0169(3) Uani 1 1 d .
C30 C 0.50039(9) 0.20226(13) 0.23122(9) 0.0237(3) Uani 1 1 d .
H33 H 0.4759 0.1399 0.1948 0.028 Uiso 1 1 calc R
C31 C 0.58154(9) 0.19033(14) 0.28437(10) 0.0264(3) Uani 1 1 d .
H32 H 0.6124 0.1201 0.2840 0.032 Uiso 1 1 calc R
C32 C 0.61707(9) 0.28051(14) 0.33752(10) 0.0273(3) Uani 1 1 d .
H29 H 0.6726 0.2726 0.3734 0.033 Uiso 1 1 calc R
C33 C 0.57207(10) 0.38255(14) 0.33869(11) 0.0287(3) Uani 1 1 d .
H31 H 0.5964 0.4442 0.3758 0.034 Uiso 1 1 calc R
C34 C 0.49119(9) 0.39461(12) 0.28544(10) 0.0227(3) Uani 1 1 d .
H30 H 0.4605 0.4648 0.2863 0.027 Uiso 1 1 calc R
C35 C 0.42385(9) 0.29757(14) 0.01955(10) 0.0245(3) Uani 1 1 d .
H35 H 0.4413 0.2229 0.0429 0.029 Uiso 1 1 calc R
C36 C 0.44424(10) 0.33309(15) -0.05408(10) 0.0300(3) Uani 1 1 d .
H34 H 0.4748 0.2823 -0.0815 0.036 Uiso 1 1 calc R
B1 B 0.22770(9) 0.45263(13) 0.20759(9) 0.0153(3) Uani 1 1 d .

loop_
_atom_site_aniso_label
_atom_site_aniso_U_11
_atom_site_aniso_U_22
_atom_site_aniso_U_33
_atom_site_aniso_U_23
_atom_site_aniso_U_13
_atom_site_aniso_U_12
P1 0.01381(16) 0.01376(17) 0.01521(16) -0.00094(13) 0.00276(12) 0.00017(12)
N1 0.0156(5) 0.0146(5) 0.0178(5) -0.0012(4) 0.0036(4) -0.0004(4)
C1 0.0189(7) 0.0190(7) 0.0433(9) -0.0036(7) 0.0086(6) -0.0039(6)
C2 0.0275(8) 0.0234(8) 0.0335(8) 0.0049(6) 0.0134(7) -0.0005(6)
C3 0.0222(7) 0.0204(7) 0.0214(7) -0.0001(6) 0.0061(6) 0.0007(5)
C4 0.0142(6) 0.0153(6) 0.0201(6) -0.0010(5) 0.0028(5) 0.0010(5)
C5 0.0123(6) 0.0177(6) 0.0189(6) -0.0010(5) 0.0032(5) 0.0018(5)
C6 0.0153(6) 0.0212(7) 0.0211(7) -0.0023(6) 0.0017(5) 0.0019(5)
C7 0.0177(7) 0.0267(8) 0.0299(8) -0.0084(6) 0.0000(6) -0.0001(6)
C8 0.0151(7) 0.0220(7) 0.0463(9) -0.0072(7) 0.0089(6) -0.0029(6)
C9 0.0297(9) 0.0316(9) 0.0658(13) -0.0132(9) 0.0140(9) -0.0127(7)
C10 0.0270(8) 0.0436(10) 0.0185(7) -0.0005(7) 0.0071(6) -0.0097(7)
C11 0.0271(8) 0.0306(8) 0.0236(7) 0.0065(6) 0.0043(6) -0.0031(6)
C12 0.0211(7) 0.0228(7) 0.0220(7) 0.0011(6) 0.0056(6) 0.0005(6)
C13 0.0156(6) 0.0210(7) 0.0174(6) -0.0018(5) 0.0044(5) -0.0023(5)
C14 0.0168(6) 0.0173(7) 0.0180(6) -0.0012(5) 0.0076(5) -0.0020(5)
C15 0.0197(7) 0.0234(7) 0.0189(7) -0.0028(6) 0.0070(5) -0.0052(5)
C16 0.0237(7) 0.0362(9) 0.0180(7) -0.0031(6) 0.0018(6) -0.0023(6)
C17 0.0287(8) 0.0293(8) 0.0243(7) -0.0109(6) 0.0110(6) -0.0118(6)
C18 0.0311(8) 0.0221(8) 0.0384(9) -0.0100(7) 0.0210(7) -0.0074(6)
C19 0.0453(10) 0.0305(9) 0.0549(12) -0.0206(9) 0.0264(9) -0.0064(8)
C20 0.0248(7) 0.0181(7) 0.0374(9) -0.0002(6) 0.0143(6) 0.0025(6)
C21 0.0207(7) 0.0197(7) 0.0242(7) 0.0000(6) 0.0083(6) 0.0004(5)
C22 0.0334(9) 0.0320(9) 0.0282(8) -0.0006(7) -0.0006(7) 0.0132(7)
C23 0.0176(6) 0.0203(7) 0.0235(7) 0.0009(6) 0.0075(5) 0.0015(5)
C24 0.0200(7) 0.0230(8) 0.0364(8) 0.0025(6) 0.0130(6) -0.0013(6)
C25 0.0295(8) 0.0313(8) 0.0163(7) -0.0030(6) 0.0002(6) -0.0002(6)
C26 0.0346(8) 0.0301(8) 0.0223(7) 0.0040(6) 0.0108(6) -0.0033(7)
C27 0.0208(7) 0.0234(7) 0.0285(8) -0.0076(6) 0.0012(6) -0.0029(6)
C28 0.0205(7) 0.0219(7) 0.0206(7) -0.0015(6) 0.0024(5) -0.0007(5)
C29 0.0143(6) 0.0180(7) 0.0180(6) 0.0010(5) 0.0032(5) 0.0005(5)
C30 0.0220(7) 0.0207(7) 0.0256(7) -0.0048(6) 0.0012(6) 0.0034(6)
C31 0.0203(7) 0.0237(8) 0.0327(8) -0.0002(6) 0.0025(6) 0.0067(6)
C32 0.0172(7) 0.0260(8) 0.0342(8) 0.0033(7) -0.0017(6) -0.0008(6)
C33 0.0226(7) 0.0215(7) 0.0360(9) -0.0043(7) -0.0035(6) -0.0037(6)
C34 0.0189(7) 0.0154(7) 0.0313(8) -0.0021(6) 0.0019(6) -0.0005(5)
C35 0.0256(7) 0.0241(8) 0.0255(7) -0.0032(6) 0.0095(6) 0.0009(6)
C36 0.0301(8) 0.0375(9) 0.0263(8) -0.0077(7) 0.0139(6) -0.0026(7)
B1 0.0175(7) 0.0161(7) 0.0112(6) 0.0015(5) 0.0020(5) 0.0003(5)

loop_
_atom_type_symbol
_atom_type_description
_atom_type_scat_dispersion_real
_atom_type_scat_dispersion_imag
_atom_type_scat_source
C C 0.0033 0.0016 'International Tables Vol C Tables 4.2.6.8 and 6.1.1.4'
H H 0.0000 0.0000 'International Tables Vol C Tables 4.2.6.8 and 6.1.1.4'
N N 0.0061 0.0033 'International Tables Vol C Tables 4.2.6.8 and 6.1.1.4'
B B 0.0013 0.0007 'International Tables Vol C Tables 4.2.6.8 and 6.1.1.4'
P P 0.1023 0.0942 'International Tables Vol C Tables 4.2.6.8 and 6.1.1.4'

loop_
_geom_angle_atom_site_label_1
_geom_angle_atom_site_label_2
_geom_angle_atom_site_label_3
_geom_angle
N1 P1 C13 110.54(6)
N1 P1 C29 108.87(6)
C13 P1 C29 104.54(6)
N1 P1 C4 119.26(6)
C13 P1 C4 107.44(6)
C29 P1 C4 105.11(6)
B1 N1 P1 137.26(10)
C27 C1 C2 119.98(14)
C27 C1 H1 120.0
C2 C1 H1 120.0
C1 C2 C3 120.08(14)
C1 C2 H27 120.0
C3 C2 H27 120.0
C2 C3 C4 120.44(14)
C2 C3 H28 119.8
C4 C3 H28 119.8
C28 C4 C3 118.98(13)
C28 C4 P1 123.53(11)
C3 C4 P1 117.26(10)
C6 C5 C23 117.14(12)
C6 C5 B1 122.17(12)
C23 C5 B1 120.38(12)
C7 C6 C5 120.42(13)
C7 C6 C25 117.72(13)
C5 C6 C25 121.86(13)
C8 C7 C6 122.16(14)
C8 C7 H18 118.9
C6 C7 H18 118.9
C7 C8 C24 117.52(14)
C7 C8 C9 121.40(16)
C24 C8 C9 121.06(16)
C8 C9 H2 109.5
C8 C9 H20 109.5
H2 C9 H20 109.5
C8 C9 H19 109.5
H2 C9 H19 109.5
H20 C9 H19 109.5
C11 C10 C36 120.30(14)
C11 C10 H3 119.8
C36 C10 H3 119.8
C10 C11 C12 119.83(15)
C10 C11 H37 120.1
C12 C11 H37 120.1
C13 C12 C11 120.44(14)
C13 C12 H36 119.8
C11 C12 H36 119.8
C12 C13 C35 119.07(13)
C12 C13 P1 119.28(10)
C35 C13 P1 121.61(11)
C21 C14 C15 116.79(13)
C21 C14 B1 121.02(12)
C15 C14 B1 122.13(12)
C17 C15 C14 120.39(14)
C17 C15 C16 116.88(13)
C14 C15 C16 122.73(13)
C15 C16 H6 109.5
C15 C16 H5 109.5
H6 C16 H5 109.5
C15 C16 H4 109.5
H6 C16 H4 109.5
H5 C16 H4 109.5
C18 C17 C15 122.45(14)
C18 C17 H14 118.8
C15 C17 H14 118.8
C17 C18 C20 117.23(14)
C17 C18 C19 122.35(16)
C20 C18 C19 120.38(16)
C18 C19 H7 109.5
C18 C19 H9 109.5
H7 C19 H9 109.5
C18 C19 H8 109.5
H7 C19 H8 109.5
H9 C19 H8 109.5
C18 C20 C21 122.00(14)
C18 C20 H13 119.0
C21 C20 H13 119.0
C20 C21 C14 120.96(14)
C20 C21 C22 117.53(13)
C14 C21 C22 121.50(13)
C21 C22 H11 109.5
C21 C22 H12 109.5
H11 C22 H12 109.5
C21 C22 H10 109.5
H11 C22 H10 109.5
H12 C22 H10 109.5
C24 C23 C5 120.83(13)
C24 C23 C26 117.83(13)
C5 C23 C26 121.19(13)
C8 C24 C23 121.89(14)
C8 C24 H21 119.1
C23 C24 H21 119.1
C6 C25 H15 109.5
C6 C25 H17 109.5
H15 C25 H17 109.5
C6 C25 H16 109.5
H15 C25 H16 109.5
H17 C25 H16 109.5
C23 C26 H23 109.5
C23 C26 H22 109.5
H23 C26 H22 109.5
C23 C26 H24 109.5
H23 C26 H24 109.5
H22 C26 H24 109.5
C1 C27 C28 120.37(14)
C1 C27 H25 119.8
C28 C27 H25 119.8
C27 C28 C4 120.15(14)
C27 C28 H26 119.9
C4 C28 H26 119.9
C34 C29 C30 118.98(13)
C34 C29 P1 118.72(10)
C30 C29 P1 122.17(11)
C31 C30 C29 120.37(14)
C31 C30 H33 119.8
C29 C30 H33 119.8
C32 C31 C30 119.93(14)
C32 C31 H32 120.0
C30 C31 H32 120.0
C31 C32 C33 120.21(14)
C31 C32 H29 119.9
C33 C32 H29 119.9
C32 C33 C34 119.87(14)
C32 C33 H31 120.1
C34 C33 H31 120.1
C29 C34 C33 120.64(13)
C29 C34 H30 119.7
C33 C34 H30 119.7
C36 C35 C13 120.30(15)
C36 C35 H35 119.8
C13 C35 H35 119.8
C10 C36 C35 120.04(15)
C10 C36 H34 120.0
C35 C36 H34 120.0
N1 B1 C5 121.12(12)
N1 B1 C14 118.73(12)
C5 B1 C14 120.10(11)

loop_
_geom_bond_atom_site_label_1
_geom_bond_atom_site_label_2
_geom_bond_distance
P1 N1 1.5735(11)
P1 C13 1.8113(14)
P1 C29 1.8115(13)
P1 C4 1.8147(14)
N1 B1 1.4021(18)
C1 C27 1.381(2)
C1 C2 1.384(2)
C1 H1 0.9500
C2 C3 1.387(2)
C2 H27 0.9500
C3 C4 1.3973(19)
C3 H28 0.9500
C4 C28 1.3943(19)
C5 C6 1.4106(19)
C5 C23 1.4109(19)
C5 B1 1.604(2)
C6 C7 1.397(2)
C6 C25 1.508(2)
C7 C8 1.385(2)
C7 H18 0.9500
C8 C24 1.385(2)
C8 C9 1.511(2)
C9 H2 0.9800
C9 H20 0.9800
C9 H19 0.9800
C10 C11 1.382(2)
C10 C36 1.383(2)
C10 H3 0.9500
C11 C12 1.396(2)
C11 H37 0.9500
C12 C13 1.388(2)
C12 H36 0.9500
C13 C35 1.399(2)
C14 C21 1.4137(19)
C14 C15 1.4147(19)
C14 B1 1.609(2)
C15 C17 1.396(2)
C15 C16 1.512(2)
C16 H6 0.9800
C16 H5 0.9800
C16 H4 0.9800
C17 C18 1.385(2)
C17 H14 0.9500
C18 C20 1.386(2)
C18 C19 1.511(2)
C19 H7 0.9800
C19 H9 0.9800
C19 H8 0.9800
C20 C21 1.394(2)
C20 H13 0.9500
C21 C22 1.508(2)
C22 H11 0.9800
C22 H12 0.9800
C22 H10 0.9800
C23 C24 1.393(2)
C23 C26 1.509(2)
C24 H21 0.9500
C25 H15 0.9800
C25 H17 0.9800
C25 H16 0.9800
C26 H23 0.9800
C26 H22 0.9800
C26 H24 0.9800
C27 C28 1.390(2)
C27 H25 0.9500
C28 H26 0.9500
C29 C34 1.3859(19)
C29 C30 1.3942(19)
C30 C31 1.393(2)
C30 H33 0.9500
C31 C32 1.379(2)
C31 H32 0.9500
C32 C33 1.384(2)
C32 H29 0.9500
C33 C34 1.390(2)
C33 H31 0.9500
C34 H30 0.9500
C35 C36 1.389(2)
C35 H35 0.9500
C36 H34 0.9500

loop_
_geom_torsion_atom_site_label_1
_geom_torsion_atom_site_label_2
_geom_torsion_atom_site_label_3
_geom_torsion_atom_site_label_4
_geom_torsion
C13 P1 N1 B1 117.49(14)
C29 P1 N1 B1 -128.22(14)
C4 P1 N1 B1 -7.74(17)
C27 C1 C2 C3 0.9(2)
C1 C2 C3 C4 -0.8(2)
C2 C3 C4 C28 0.3(2)
C2 C3 C4 P1 174.88(11)
N1 P1 C4 C28 111.63(12)
C13 P1 C4 C28 -15.07(13)
C29 P1 C4 C28 -126.01(12)
N1 P1 C4 C3 -62.73(12)
C13 P1 C4 C3 170.57(10)
C29 P1 C4 C3 59.63(12)
C23 C5 C6 C7 -1.5(2)
B1 C5 C6 C7 172.12(13)
C23 C5 C6 C25 179.10(13)
B1 C5 C6 C25 -7.3(2)
C5 C6 C7 C8 -0.5(2)
C25 C6 C7 C8 178.99(14)
C6 C7 C8 C24 1.8(2)
C6 C7 C8 C9 -176.92(14)
C36 C10 C11 C12 0.4(2)
C10 C11 C12 C13 0.0(2)
C11 C12 C13 C35 0.1(2)
C11 C12 C13 P1 177.64(11)
N1 P1 C13 C12 -1.78(13)
C29 P1 C13 C12 -118.78(12)
C4 P1 C13 C12 129.89(11)
N1 P1 C13 C35 175.66(11)
C29 P1 C13 C35 58.66(13)
C4 P1 C13 C35 -52.68(13)
C21 C14 C15 C17 3.91(19)
B1 C14 C15 C17 -173.31(13)
C21 C14 C15 C16 -176.97(13)
B1 C14 C15 C16 5.8(2)
C14 C15 C17 C18 -2.6(2)
C16 C15 C17 C18 178.21(14)
C15 C17 C18 C20 -1.4(2)
C15 C17 C18 C19 176.43(14)
C17 C18 C20 C21 4.0(2)
C19 C18 C20 C21 -173.88(14)
C18 C20 C21 C14 -2.6(2)
C18 C20 C21 C22 177.78(14)
C15 C14 C21 C20 -1.4(2)
B1 C14 C21 C20 175.84(12)
C15 C14 C21 C22 178.20(13)
B1 C14 C21 C22 -4.6(2)
C6 C5 C23 C24 2.10(19)
B1 C5 C23 C24 -171.62(13)
C6 C5 C23 C26 177.45(13)
B1 C5 C23 C26 3.7(2)
C7 C8 C24 C23 -1.1(2)
C9 C8 C24 C23 177.56(14)
C5 C23 C24 C8 -0.8(2)
C26 C23 C24 C8 -176.32(14)
C2 C1 C27 C28 -0.5(2)
C1 C27 C28 C4 0.0(2)
C3 C4 C28 C27 0.2(2)
P1 C4 C28 C27 -174.10(11)
N1 P1 C29 C34 -21.68(13)
C13 P1 C29 C34 96.46(12)
C4 P1 C29 C34 -150.53(11)
N1 P1 C29 C30 162.51(12)
C13 P1 C29 C30 -79.35(13)
C4 P1 C29 C30 33.66(13)
C34 C29 C30 C31 -0.9(2)
P1 C29 C30 C31 174.93(12)
C29 C30 C31 C32 0.3(2)
C30 C31 C32 C33 0.5(2)
C31 C32 C33 C34 -0.7(2)
C30 C29 C34 C33 0.7(2)
P1 C29 C34 C33 -175.29(12)
C32 C33 C34 C29 0.1(2)
C12 C13 C35 C36 -0.6(2)
P1 C13 C35 C36 -178.04(11)
C11 C10 C36 C35 -0.8(2)
C13 C35 C36 C10 0.9(2)
P1 N1 B1 C5 -4.8(2)
P1 N1 B1 C14 172.69(11)
C6 C5 B1 N1 -64.24(18)
C23 C5 B1 N1 109.15(15)
C6 C5 B1 C14 118.35(14)
C23 C5 B1 C14 -68.26(17)
C21 C14 B1 N1 122.93(14)
C15 C14 B1 N1 -59.97(17)
C21 C14 B1 C5 -59.59(17)
C15 C14 B1 C5 117.51(14)
